data_7113727
loop_
_publ_author_name
'Li, Yan'
'Huang, Jie-Sheng'
'Zhou, Zhong-Yuan'
'Che, Chi-Ming'

_publ_section_title
;
 Oxo-bridged metal carbene complexes. Synthesis, structure and
 reactivities of {[Os(Por)(CPh2)]2O} (Por = porphyrinato dianion)
;
_journal_coden_ASTM CHCOFS
_journal_issue 12
_journal_name_full
;
 Chemical Communications (Cambridge, United Kingdom)
;
_journal_page_first 1362
_journal_page_last 1363
_journal_paper_doi 10.1039/b300441d
_journal_year 2003
_chemical_formula_sum 'C66 H51 N5 Os'
_chemical_formula_weight 1104.32
_space_group_IT_number 13
_symmetry_cell_setting monoclinic
_symmetry_space_group_name_Hall '-P 2yac'
_symmetry_space_group_name_H-M 'P 1 2/n 1'
_atom_sites_solution_hydrogens geom
_atom_sites_solution_primary direct
_atom_sites_solution_secondary difmap
_audit_creation_method SHELXL-97
_cell_angle_alpha 90.00
_cell_angle_beta 105.290(7)
_cell_angle_gamma 90.00
_cell_formula_units_Z 2
_cell_length_a 14.670(5)
_cell_length_b 11.581(4)
_cell_length_c 16.707(5)
_cell_measurement_reflns_used 4307
_cell_measurement_temperature 294(2)
_cell_measurement_theta_max 27.5
_cell_measurement_theta_min 1
_cell_volume 2737.9(16)
_computing_cell_refinement 'Bruker SMART'
_computing_data_collection 'Bruker SMART'
_computing_data_reduction 'Bruker SHELXTL'
_computing_molecular_graphics 'Bruker SHELXTL'
_computing_publication_material 'Bruker SHELXTL'
_computing_structure_refinement 'SHELXL-97 (Sheldrick, 1997)'
_computing_structure_solution 'SHELXS-97 (Sheldrick, 1990)'
_diffrn_ambient_temperature 294(2)
_diffrn_measured_fraction_theta_full 0.983
_diffrn_measured_fraction_theta_max 0.983
_diffrn_measurement_device_type 'CCD area detector'
_diffrn_measurement_method 'phi and omega scans'
_diffrn_radiation_monochromator graphite
_diffrn_radiation_source 'fine-focus sealed tube'
_diffrn_radiation_type MoK\a
_diffrn_radiation_wavelength 0.71073
_diffrn_reflns_av_R_equivalents 0.1205
_diffrn_reflns_av_sigmaI/netI 0.1903
_diffrn_reflns_limit_h_max 19
_diffrn_reflns_limit_h_min -19
_diffrn_reflns_limit_k_max 13
_diffrn_reflns_limit_k_min -15
_diffrn_reflns_limit_l_max 21
_diffrn_reflns_limit_l_min -12
_diffrn_reflns_number 17727
_diffrn_reflns_theta_full 27.63
_diffrn_reflns_theta_max 27.63
_diffrn_reflns_theta_min 3.08
_exptl_absorpt_coefficient_mu 2.373
_exptl_absorpt_correction_T_max 0.7973
_exptl_absorpt_correction_T_min 0.5172
_exptl_absorpt_correction_type none
_exptl_absorpt_process_details 'SADABS; Sheldrick 1996'
_exptl_crystal_colour red
_exptl_crystal_density_diffrn 1.339
_exptl_crystal_density_method 'not measured'
_exptl_crystal_description plate
_exptl_crystal_F_000 1116
_exptl_crystal_size_max 0.32
_exptl_crystal_size_mid 0.12
_exptl_crystal_size_min 0.10
_refine_diff_density_max 1.424
_refine_diff_density_min -1.684
_refine_diff_density_rms 0.157
_refine_ls_extinction_method none
_refine_ls_goodness_of_fit_ref 1.008
_refine_ls_hydrogen_treatment constr
_refine_ls_matrix_type full
_refine_ls_number_parameters 329
_refine_ls_number_reflns 6277
_refine_ls_number_restraints 0
_refine_ls_restrained_S_all 1.008
_refine_ls_R_factor_all 0.1402
_refine_ls_R_factor_gt 0.0601
_refine_ls_shift/su_max 0.008
_refine_ls_shift/su_mean 0.001
_refine_ls_structure_factor_coef Fsqd
_refine_ls_weighting_details 'calc w=1/[\s^2^(Fo^2^)+(0.0150P)^2^+0.0000P] where P=(Fo^2^+2Fc^2^)/3'
_refine_ls_weighting_scheme calc
_refine_ls_wR_factor_gt 0.0891
_refine_ls_wR_factor_ref 0.1020
_reflns_number_gt 3061
_reflns_number_total 6277
_reflns_threshold_expression >2sigma(I)
_cod_duplicate_entry 7103688
_cod_data_source_file b300441d.txt
_cod_data_source_block complex_6
_cod_depositor_comments
;
The following automatic conversions were performed:

'_symmetry_cell_setting' value 'Monoclinic' changed to 'monoclinic'
according to
/usr/data/users/saulius/automatic-downloads/retrospective/RSC/lib/dictionaries/cif_core.dic
dictionary named 'cif_core.dic' version 2.4.2 from 2011-04-26.

Automatic conversion script
Id: cif_fix_values 2281 2013-09-26 08:29:07Z andrius 
;
_cod_original_cell_volume 2738.0(15)
_cod_original_sg_symbol_H-M P2/n
_cod_database_code 7113727

loop_
_symmetry_equiv_pos_as_xyz
'x, y, z'
'-x+1/2, y, -z+1/2'
'-x, -y, -z'
'x-1/2, -y, z-1/2'

loop_
_atom_site_label
_atom_site_type_symbol
_atom_site_fract_x
_atom_site_fract_y
_atom_site_fract_z
_atom_site_U_iso_or_equiv
_atom_site_adp_type
_atom_site_occupancy
_atom_site_symmetry_multiplicity
_atom_site_calc_flag
_atom_site_refinement_flags
Os1 Os 0.7500 0.78937(3) 0.7500 0.03562(8) Uani 1 2 d S
N1 N 0.6780(2) 0.7995(3) 0.6278(2) 0.0463(11) Uani 1 1 d .
N2 N 0.6264(3) 0.7973(3) 0.78001(18) 0.0467(11) Uani 1 1 d .
N3 N 0.7500 0.9895(4) 0.7500 0.0385(16) Uani 1 2 d S
C1 C 0.8175(3) 0.8028(4) 0.5693(2) 0.0431(14) Uani 1 1 d .
C2 C 0.7211(3) 0.8043(4) 0.5631(3) 0.0390(13) Uani 1 1 d .
C3 C 0.6476(3) 0.8067(5) 0.4857(3) 0.0545(16) Uani 1 1 d .
H3 H 0.6565 0.8098 0.4327 0.065 Uiso 1 1 calc R
C4 C 0.5629(3) 0.8035(4) 0.5051(3) 0.0511(15) Uani 1 1 d .
H4 H 0.5035 0.8036 0.4675 0.061 Uiso 1 1 calc R
C5 C 0.5819(3) 0.7998(4) 0.5943(2) 0.0379(13) Uani 1 1 d .
C6 C 0.5143(3) 0.7948(4) 0.6376(2) 0.0389(12) Uani 1 1 d .
C7 C 0.5328(3) 0.7954(4) 0.7232(3) 0.0447(14) Uani 1 1 d .
C8 C 0.4643(3) 0.7935(5) 0.7723(3) 0.0514(15) Uani 1 1 d .
H8 H 0.3989 0.7915 0.7517 0.062 Uiso 1 1 calc R
C9 C 0.5117(3) 0.7952(5) 0.8514(3) 0.0517(15) Uani 1 1 d .
H9 H 0.4851 0.7942 0.8961 0.062 Uiso 1 1 calc R
C10 C 0.6103(3) 0.7986(4) 0.8569(2) 0.0434(14) Uani 1 1 d .
C11 C 0.8441(3) 0.8101(4) 0.4892(3) 0.0481(16) Uani 1 1 d .
C12 C 0.8761(3) 0.9114(5) 0.4644(3) 0.070(2) Uani 1 1 d .
H12 H 0.8852 0.9748 0.4998 0.084 Uiso 1 1 calc R
C13 C 0.8955(4) 0.9224(5) 0.3880(3) 0.081(2) Uani 1 1 d .
H13 H 0.9169 0.9929 0.3735 0.097 Uiso 1 1 calc R
C14 C 0.8839(3) 0.8322(5) 0.3329(3) 0.066(2) Uani 1 1 d .
C15 C 0.8535(3) 0.7309(6) 0.3582(3) 0.075(2) Uani 1 1 d .
H15 H 0.8453 0.6673 0.3230 0.090 Uiso 1 1 calc R
C16 C 0.8346(3) 0.7201(5) 0.4350(3) 0.0691(17) Uani 1 1 d .
H16 H 0.8147 0.6489 0.4500 0.083 Uiso 1 1 calc R
C17 C 0.9050(3) 0.8520(5) 0.2468(3) 0.083(2) Uani 1 1 d .
H17A H 0.9439 0.7904 0.2361 0.124 Uiso 1 1 calc R
H17B H 0.9373 0.9242 0.2475 0.124 Uiso 1 1 calc R
H17C H 0.8466 0.8537 0.2041 0.124 Uiso 1 1 calc R
C18 C 0.4139(3) 0.7877(5) 0.5897(3) 0.0496(14) Uani 1 1 d .
C19 C 0.3622(3) 0.6847(5) 0.5901(3) 0.070(2) Uani 1 1 d .
H19 H 0.3902 0.6233 0.6234 0.084 Uiso 1 1 calc R
C20 C 0.2696(4) 0.6745(5) 0.5411(3) 0.087(3) Uani 1 1 d .
H20 H 0.2372 0.6058 0.5424 0.104 Uiso 1 1 calc R
C21 C 0.2253(3) 0.7621(5) 0.4916(3) 0.074(2) Uani 1 1 d .
C22 C 0.2755(4) 0.8587(6) 0.4912(3) 0.081(2) Uani 1 1 d .
H22 H 0.2472 0.9188 0.4566 0.098 Uiso 1 1 calc R
C23 C 0.3678(4) 0.8742(5) 0.5395(3) 0.072(2) Uani 1 1 d .
H23 H 0.3982 0.9441 0.5376 0.086 Uiso 1 1 calc R
C24 C 0.1217(3) 0.7514(5) 0.4362(3) 0.081(2) Uani 1 1 d .
H24A H 0.0867 0.8192 0.4427 0.122 Uiso 1 1 calc R
H24B H 0.0924 0.6846 0.4526 0.122 Uiso 1 1 calc R
H24C H 0.1223 0.7438 0.3791 0.122 Uiso 1 1 calc R
C25 C 0.7500 0.6250(6) 0.7500 0.036(2) Uani 1 2 d S
C26 C 0.6647(3) 0.5543(4) 0.7185(3) 0.0423(15) Uani 1 1 d .
C27 C 0.6058(3) 0.5250(4) 0.7677(3) 0.0639(18) Uani 1 1 d .
H27 H 0.6198 0.5517 0.8220 0.077 Uiso 1 1 calc R
C28 C 0.5263(4) 0.4566(5) 0.7377(4) 0.082(2) Uani 1 1 d .
H28 H 0.4883 0.4365 0.7721 0.098 Uiso 1 1 calc R
C29 C 0.5045(4) 0.4189(5) 0.6571(4) 0.081(2) Uani 1 1 d .
H29 H 0.4506 0.3745 0.6367 0.097 Uiso 1 1 calc R
C30 C 0.5612(4) 0.4457(5) 0.6057(4) 0.088(2) Uani 1 1 d .
H30 H 0.5463 0.4192 0.5512 0.106 Uiso 1 1 calc R
C31 C 0.6417(4) 0.5136(5) 0.6372(3) 0.0657(19) Uani 1 1 d .
H31 H 0.6805 0.5318 0.6031 0.079 Uiso 1 1 calc R
C32 C 0.6717(4) 1.0459(5) 0.7164(3) 0.0645(19) Uani 1 1 d .
H32 H 0.6163 1.0054 0.6928 0.077 Uiso 1 1 calc R
C33 C 0.6713(4) 1.1669(5) 0.7159(4) 0.078(2) Uani 1 1 d .
H33 H 0.6154 1.2058 0.6916 0.094 Uiso 1 1 calc R
C34 C 0.7500 1.2281(7) 0.7500 0.078(3) Uani 1 2 d S
H34 H 0.7500 1.3084 0.7500 0.094 Uiso 1 2 calc SR

loop_
_atom_site_aniso_label
_atom_site_aniso_U_11
_atom_site_aniso_U_22
_atom_site_aniso_U_33
_atom_site_aniso_U_23
_atom_site_aniso_U_13
_atom_site_aniso_U_12
Os1 0.04251(15) 0.02986(15) 0.03304(14) 0.000 0.00739(11) 0.000
N1 0.046(2) 0.030(2) 0.063(2) 0.001(2) 0.0154(18) 0.000(2)
N2 0.099(3) 0.014(2) 0.0270(19) 0.0016(19) 0.0162(18) -0.004(3)
N3 0.038(3) 0.031(4) 0.045(3) 0.000 0.009(3) 0.000
C1 0.059(3) 0.033(3) 0.042(3) -0.001(2) 0.021(2) 0.006(3)
C2 0.045(3) 0.027(3) 0.045(3) 0.000(2) 0.011(2) 0.000(3)
C3 0.063(3) 0.063(4) 0.037(3) -0.005(3) 0.012(2) -0.006(3)
C4 0.058(3) 0.050(4) 0.039(3) 0.001(3) 0.002(2) -0.009(3)
C5 0.046(3) 0.025(3) 0.043(3) -0.001(2) 0.013(2) 0.000(3)
C6 0.045(3) 0.028(3) 0.041(3) -0.001(3) 0.005(2) 0.004(3)
C7 0.046(3) 0.027(3) 0.053(3) -0.008(3) 0.000(2) -0.002(3)
C8 0.032(2) 0.071(4) 0.052(3) -0.003(3) 0.013(2) -0.001(3)
C9 0.051(3) 0.060(3) 0.045(3) -0.004(3) 0.014(2) -0.002(3)
C10 0.054(3) 0.040(3) 0.034(3) -0.004(3) 0.008(2) 0.001(3)
C11 0.060(3) 0.047(4) 0.038(3) 0.001(3) 0.015(2) -0.006(3)
C12 0.093(4) 0.063(4) 0.059(4) -0.005(3) 0.029(3) -0.018(4)
C13 0.109(4) 0.074(5) 0.076(4) 0.009(3) 0.054(3) -0.010(4)
C14 0.059(3) 0.090(5) 0.050(3) 0.003(3) 0.015(3) 0.007(3)
C15 0.095(4) 0.084(5) 0.052(3) -0.019(3) 0.028(3) 0.009(4)
C16 0.096(4) 0.054(4) 0.066(3) -0.002(3) 0.038(3) -0.004(4)
C17 0.069(4) 0.150(6) 0.033(3) -0.009(3) 0.022(3) 0.010(4)
C18 0.047(3) 0.055(3) 0.044(3) 0.003(3) 0.006(2) -0.001(3)
C19 0.061(4) 0.064(5) 0.075(4) 0.005(3) -0.001(3) -0.008(3)
C20 0.053(4) 0.102(6) 0.091(5) -0.016(4) -0.009(3) -0.013(4)
C21 0.050(3) 0.085(6) 0.077(4) -0.011(3) -0.002(3) 0.005(3)
C22 0.052(4) 0.111(5) 0.068(4) 0.036(4) -0.006(3) 0.023(4)
C23 0.065(4) 0.071(5) 0.072(4) 0.011(3) 0.004(3) 0.004(4)
C24 0.042(3) 0.108(7) 0.074(4) -0.016(3) -0.021(3) -0.002(3)
C25 0.036(4) 0.049(5) 0.011(3) 0.000 -0.014(3) 0.000
C26 0.051(3) 0.017(3) 0.060(3) 0.004(2) 0.018(3) 0.001(2)
C27 0.057(3) 0.051(4) 0.085(4) -0.002(3) 0.021(3) -0.024(3)
C28 0.075(4) 0.055(4) 0.119(5) 0.003(4) 0.032(4) -0.007(4)
C29 0.065(4) 0.048(4) 0.116(5) 0.001(4) -0.003(4) -0.007(3)
C30 0.101(5) 0.054(5) 0.091(5) -0.005(4) -0.010(4) -0.012(4)
C31 0.085(4) 0.044(4) 0.062(4) -0.005(3) 0.009(3) -0.006(3)
C32 0.070(4) 0.044(4) 0.071(4) -0.007(3) 0.003(3) -0.015(3)
C33 0.070(4) 0.033(4) 0.117(5) -0.001(3) -0.001(4) 0.003(3)
C34 0.099(6) 0.024(5) 0.107(6) 0.000 0.018(5) 0.000

loop_
_atom_type_symbol
_atom_type_description
_atom_type_scat_dispersion_real
_atom_type_scat_dispersion_imag
_atom_type_scat_source
C C 0.0033 0.0016 'International Tables Vol C Tables 4.2.6.8 and 6.1.1.4'
H H 0.0000 0.0000 'International Tables Vol C Tables 4.2.6.8 and 6.1.1.4'
N N 0.0061 0.0033 'International Tables Vol C Tables 4.2.6.8 and 6.1.1.4'
Os Os -1.2165 7.6030 'International Tables Vol C Tables 4.2.6.8 and 6.1.1.4'

loop_
_geom_angle_atom_site_label_1
_geom_angle_atom_site_label_2
_geom_angle_atom_site_label_3
_geom_angle
_geom_angle_site_symmetry_1
_geom_angle_site_symmetry_3
C25 Os1 N2 92.63(11) . .
C25 Os1 N2 92.63(11) . 2_656
N2 Os1 N2 174.7(2) . 2_656
C25 Os1 N1 93.31(11) . 2_656
N2 Os1 N1 90.61(13) . 2_656
N2 Os1 N1 89.09(13) 2_656 2_656
C25 Os1 N1 93.31(11) . .
N2 Os1 N1 89.09(13) . .
N2 Os1 N1 90.61(13) 2_656 .
N1 Os1 N1 173.4(2) 2_656 .
C25 Os1 N3 180.000(2) . .
N2 Os1 N3 87.37(11) . .
N2 Os1 N3 87.37(11) 2_656 .
N1 Os1 N3 86.69(11) 2_656 .
N1 Os1 N3 86.69(11) . .
C5 N1 C2 108.1(3) . .
C5 N1 Os1 127.8(3) . .
C2 N1 Os1 124.0(3) . .
C10 N2 C7 104.3(3) . .
C10 N2 Os1 128.8(3) . .
C7 N2 Os1 126.7(3) . .
C32 N3 C32 120.3(6) 2_656 .
C32 N3 Os1 119.8(3) 2_656 .
C32 N3 Os1 119.8(3) . .
C2 C1 C10 125.8(4) . 2_656
C2 C1 C11 115.7(4) . .
C10 C1 C11 118.5(4) 2_656 .
N1 C2 C1 127.1(4) . .
N1 C2 C3 108.1(4) . .
C1 C2 C3 124.8(4) . .
C4 C3 C2 107.3(4) . .
C4 C3 H3 126.3 . .
C2 C3 H3 126.3 . .
C3 C4 C5 107.8(4) . .
C3 C4 H4 126.1 . .
C5 C4 H4 126.1 . .
N1 C5 C6 126.2(4) . .
N1 C5 C4 108.6(4) . .
C6 C5 C4 125.1(4) . .
C5 C6 C7 124.9(4) . .
C5 C6 C18 118.1(4) . .
C7 C6 C18 117.0(4) . .
C6 C7 N2 124.8(4) . .
C6 C7 C8 127.3(4) . .
N2 C7 C8 107.9(3) . .
C9 C8 C7 107.7(4) . .
C9 C8 H8 126.2 . .
C7 C8 H8 126.2 . .
C8 C9 C10 108.9(4) . .
C8 C9 H9 125.6 . .
C10 C9 H9 125.6 . .
N2 C10 C1 123.4(4) . 2_656
N2 C10 C9 111.3(4) . .
C1 C10 C9 125.3(4) 2_656 .
C12 C11 C16 115.9(5) . .
C12 C11 C1 120.9(5) . .
C16 C11 C1 123.1(5) . .
C11 C12 C13 121.9(5) . .
C11 C12 H12 119.0 . .
C13 C12 H12 119.0 . .
C14 C13 C12 121.9(6) . .
C14 C13 H13 119.0 . .
C12 C13 H13 119.0 . .
C15 C14 C13 116.2(5) . .
C15 C14 C17 124.8(5) . .
C13 C14 C17 119.0(5) . .
C14 C15 C16 121.7(6) . .
C14 C15 H15 119.1 . .
C16 C15 H15 119.1 . .
C11 C16 C15 122.3(6) . .
C11 C16 H16 118.9 . .
C15 C16 H16 118.9 . .
C14 C17 H17A 109.5 . .
C14 C17 H17B 109.5 . .
H17A C17 H17B 109.5 . .
C14 C17 H17C 109.5 . .
H17A C17 H17C 109.5 . .
H17B C17 H17C 109.5 . .
C23 C18 C19 116.2(4) . .
C23 C18 C6 123.5(5) . .
C19 C18 C6 120.2(5) . .
C20 C19 C18 120.7(5) . .
C20 C19 H19 119.7 . .
C18 C19 H19 119.7 . .
C21 C20 C19 121.9(6) . .
C21 C20 H20 119.0 . .
C19 C20 H20 119.0 . .
C22 C21 C20 116.8(5) . .
C22 C21 C24 120.9(5) . .
C20 C21 C24 122.4(5) . .
C21 C22 C23 123.8(6) . .
C21 C22 H22 118.1 . .
C23 C22 H22 118.1 . .
C18 C23 C22 120.7(6) . .
C18 C23 H23 119.7 . .
C22 C23 H23 119.7 . .
C21 C24 H24A 109.5 . .
C21 C24 H24B 109.5 . .
H24A C24 H24B 109.5 . .
C21 C24 H24C 109.5 . .
H24A C24 H24C 109.5 . .
H24B C24 H24C 109.5 . .
C26 C25 C26 112.4(6) . 2_656
C26 C25 Os1 123.8(3) . .
C26 C25 Os1 123.8(3) 2_656 .
C27 C26 C31 117.9(5) . .
C27 C26 C25 122.0(4) . .
C31 C26 C25 120.1(4) . .
C26 C27 C28 121.5(5) . .
C26 C27 H27 119.2 . .
C28 C27 H27 119.2 . .
C29 C28 C27 119.4(6) . .
C29 C28 H28 120.3 . .
C27 C28 H28 120.3 . .
C28 C29 C30 121.1(6) . .
C28 C29 H29 119.4 . .
C30 C29 H29 119.4 . .
C29 C30 C31 118.6(6) . .
C29 C30 H30 120.7 . .
C31 C30 H30 120.7 . .
C26 C31 C30 121.4(5) . .
C26 C31 H31 119.3 . .
C30 C31 H31 119.3 . .
N3 C32 C33 120.1(5) . .
N3 C32 H32 119.9 . .
C33 C32 H32 119.9 . .
C34 C33 C32 121.4(6) . .
C34 C33 H33 119.3 . .
C32 C33 H33 119.3 . .
C33 C34 C33 116.5(8) . 2_656
C33 C34 H34 121.7 . .
C33 C34 H34 121.7 2_656 .

loop_
_geom_bond_atom_site_label_1
_geom_bond_atom_site_label_2
_geom_bond_distance
_geom_bond_site_symmetry_2
Os1 C25 1.903(7) .
Os1 N2 2.007(4) .
Os1 N2 2.007(4) 2_656
Os1 N1 2.039(3) 2_656
Os1 N1 2.039(3) .
Os1 N3 2.318(5) .
N1 C5 1.373(5) .
N1 C2 1.391(5) .
N2 C10 1.366(5) .
N2 C7 1.449(5) .
N3 C32 1.312(6) 2_656
N3 C32 1.312(5) .
C1 C2 1.391(5) .
C1 C10 1.398(5) 2_656
C1 C11 1.491(6) .
C2 C3 1.449(5) .
C3 C4 1.365(6) .
C3 H3 0.9300 .
C4 C5 1.442(5) .
C4 H4 0.9300 .
C5 C6 1.374(6) .
C6 C7 1.384(5) .
C6 C18 1.481(5) .
C7 C8 1.456(6) .
C8 C9 1.320(5) .
C8 H8 0.9300 .
C9 C10 1.426(6) .
C9 H9 0.9300 .
C10 C1 1.398(5) 2_656
C11 C12 1.368(7) .
C11 C16 1.364(7) .
C12 C13 1.385(7) .
C12 H12 0.9300 .
C13 C14 1.372(7) .
C13 H13 0.9300 .
C14 C15 1.360(8) .
C14 C17 1.566(7) .
C15 C16 1.390(6) .
C15 H15 0.9300 .
C16 H16 0.9300 .
C17 H17A 0.9600 .
C17 H17B 0.9600 .
C17 H17C 0.9600 .
C18 C23 1.366(7) .
C18 C19 1.415(7) .
C19 C20 1.393(6) .
C19 H19 0.9300 .
C20 C21 1.361(8) .
C20 H20 0.9300 .
C21 C22 1.340(8) .
C21 C24 1.563(6) .
C22 C23 1.392(7) .
C22 H22 0.9300 .
C23 H23 0.9300 .
C24 H24A 0.9600 .
C24 H24B 0.9600 .
C24 H24C 0.9600 .
C25 C26 1.472(6) .
C25 C26 1.472(6) 2_656
C26 C27 1.382(6) .
C26 C31 1.392(6) .
C27 C28 1.389(7) .
C27 H27 0.9300 .
C28 C29 1.371(8) .
C28 H28 0.9300 .
C29 C30 1.379(8) .
C29 H29 0.9300 .
C30 C31 1.400(7) .
C30 H30 0.9300 .
C31 H31 0.9300 .
C32 C33 1.401(7) .
C32 H32 0.9300 .
C33 C34 1.347(6) .
C33 H33 0.9300 .
C34 C33 1.347(6) 2_656
C34 H34 0.9300 .

loop_
_geom_torsion_atom_site_label_1
_geom_torsion_atom_site_label_2
_geom_torsion_atom_site_label_3
_geom_torsion_atom_site_label_4
_geom_torsion
_geom_torsion_site_symmetry_1
_geom_torsion_site_symmetry_4
C25 Os1 N1 C5 87.6(4) . .
N2 Os1 N1 C5 -5.0(4) . .
N2 Os1 N1 C5 -179.7(4) 2_656 .
N1 Os1 N1 C5 -92.4(4) 2_656 .
N3 Os1 N1 C5 -92.4(4) . .
C25 Os1 N1 C2 -90.5(4) . .
N2 Os1 N1 C2 176.9(4) . .
N2 Os1 N1 C2 2.2(4) 2_656 .
N1 Os1 N1 C2 89.5(4) 2_656 .
N3 Os1 N1 C2 89.5(4) . .
C25 Os1 N2 C10 88.7(4) . .
N2 Os1 N2 C10 -91.3(4) 2_656 .
N1 Os1 N2 C10 -4.7(4) 2_656 .
N1 Os1 N2 C10 -178.0(4) . .
N3 Os1 N2 C10 -91.3(4) . .
C25 Os1 N2 C7 -87.0(4) . .
N2 Os1 N2 C7 93.0(4) 2_656 .
N1 Os1 N2 C7 179.7(4) 2_656 .
N1 Os1 N2 C7 6.3(4) . .
N3 Os1 N2 C7 93.0(4) . .
C25 Os1 N3 C32 152(100) . 2_656
N2 Os1 N3 C32 137.6(3) . 2_656
N2 Os1 N3 C32 -42.4(3) 2_656 2_656
N1 Os1 N3 C32 46.9(3) 2_656 2_656
N1 Os1 N3 C32 -133.1(3) . 2_656
C25 Os1 N3 C32 -28(100) . .
N2 Os1 N3 C32 -42.4(3) . .
N2 Os1 N3 C32 137.6(3) 2_656 .
N1 Os1 N3 C32 -133.1(3) 2_656 .
N1 Os1 N3 C32 46.9(3) . .
C5 N1 C2 C1 -178.3(5) . .
Os1 N1 C2 C1 0.2(7) . .
C5 N1 C2 C3 -0.5(5) . .
Os1 N1 C2 C3 177.9(3) . .
C10 C1 C2 N1 -1.5(8) 2_656 .
C11 C1 C2 N1 -179.4(4) . .
C10 C1 C2 C3 -178.9(5) 2_656 .
C11 C1 C2 C3 3.2(7) . .
N1 C2 C3 C4 0.1(6) . .
C1 C2 C3 C4 177.9(5) . .
C2 C3 C4 C5 0.4(6) . .
C2 N1 C5 C6 179.3(5) . .
Os1 N1 C5 C6 1.0(7) . .
C2 N1 C5 C4 0.7(5) . .
Os1 N1 C5 C4 -177.6(3) . .
C3 C4 C5 N1 -0.7(6) . .
C3 C4 C5 C6 -179.3(5) . .
N1 C5 C6 C7 4.0(8) . .
C4 C5 C6 C7 -177.6(5) . .
N1 C5 C6 C18 -175.7(5) . .
C4 C5 C6 C18 2.7(8) . .
C5 C6 C7 N2 -2.3(8) . .
C18 C6 C7 N2 177.4(5) . .
C5 C6 C7 C8 178.2(5) . .
C18 C6 C7 C8 -2.1(8) . .
C10 N2 C7 C6 179.3(5) . .
Os1 N2 C7 C6 -4.2(7) . .
C10 N2 C7 C8 -1.1(5) . .
Os1 N2 C7 C8 175.5(3) . .
C6 C7 C8 C9 -179.9(5) . .
N2 C7 C8 C9 0.5(6) . .
C7 C8 C9 C10 0.2(6) . .
C7 N2 C10 C1 -178.8(5) . 2_656
Os1 N2 C10 C1 4.8(7) . 2_656
C7 N2 C10 C9 1.2(6) . .
Os1 N2 C10 C9 -175.2(3) . .
C8 C9 C10 N2 -1.0(7) . .
C8 C9 C10 C1 179.0(5) . 2_656
C2 C1 C11 C12 102.6(5) . .
C10 C1 C11 C12 -75.6(6) 2_656 .
C2 C1 C11 C16 -74.6(6) . .
C10 C1 C11 C16 107.3(6) 2_656 .
C16 C11 C12 C13 1.5(7) . .
C1 C11 C12 C13 -175.8(4) . .
C11 C12 C13 C14 -0.2(8) . .
C12 C13 C14 C15 -0.9(8) . .
C12 C13 C14 C17 178.6(4) . .
C13 C14 C15 C16 0.6(8) . .
C17 C14 C15 C16 -178.8(4) . .
C12 C11 C16 C15 -1.8(7) . .
C1 C11 C16 C15 175.5(4) . .
C14 C15 C16 C11 0.8(8) . .
C5 C6 C18 C23 -65.6(7) . .
C7 C6 C18 C23 114.7(6) . .
C5 C6 C18 C19 110.3(5) . .
C7 C6 C18 C19 -69.4(7) . .
C23 C18 C19 C20 0.3(8) . .
C6 C18 C19 C20 -175.9(5) . .
C18 C19 C20 C21 -0.2(9) . .
C19 C20 C21 C22 0.9(9) . .
C19 C20 C21 C24 179.7(5) . .
C20 C21 C22 C23 -1.7(9) . .
C24 C21 C22 C23 179.4(5) . .
C19 C18 C23 C22 -1.0(8) . .
C6 C18 C23 C22 175.0(5) . .
C21 C22 C23 C18 1.9(9) . .
N2 Os1 C25 C26 38.5(2) . .
N2 Os1 C25 C26 -141.5(2) 2_656 .
N1 Os1 C25 C26 129.3(2) 2_656 .
N1 Os1 C25 C26 -50.7(2) . .
N3 Os1 C25 C26 25(100) . .
N2 Os1 C25 C26 -141.5(2) . 2_656
N2 Os1 C25 C26 38.5(2) 2_656 2_656
N1 Os1 C25 C26 -50.7(2) 2_656 2_656
N1 Os1 C25 C26 129.3(2) . 2_656
N3 Os1 C25 C26 -155(100) . 2_656
C26 C25 C26 C27 94.0(5) 2_656 .
Os1 C25 C26 C27 -86.0(5) . .
C26 C25 C26 C31 -85.3(4) 2_656 .
Os1 C25 C26 C31 94.7(4) . .
C31 C26 C27 C28 0.4(7) . .
C25 C26 C27 C28 -178.9(5) . .
C26 C27 C28 C29 -1.3(8) . .
C27 C28 C29 C30 1.4(9) . .
C28 C29 C30 C31 -0.6(9) . .
C27 C26 C31 C30 0.4(8) . .
C25 C26 C31 C30 179.7(5) . .
C29 C30 C31 C26 -0.3(8) . .
C32 N3 C32 C33 0.2(4) 2_656 .
Os1 N3 C32 C33 -179.8(4) . .
N3 C32 C33 C34 -0.4(8) . .
C32 C33 C34 C33 0.2(4) . 2_656
